data_2013083
loop_
_publ_author_name
'Thamotharan, S.'
'Parthasarathi, V.'
'Ranju Gupta'
'Sheetal Guleria'
'Jindal, D. P.'
'Linden, Anthony'

_publ_section_title
;16-[3-Methoxy-4-(2-piperidin-1-ylethoxy)benzylidene]-17-oxoandrost-5-en-3\b-yl
 acetate monohydrate
;
_journal_issue 12
_journal_name_full 'Acta Crystallographica Section C'
_journal_page_first o727
_journal_page_last o729
_journal_paper_doi 10.1107/S010827010202005X
_journal_volume 58
_journal_year 2002
_chemical_formula_iupac 'C36 H49 N O5, H2 O'
_chemical_formula_moiety 'C36 H49 N O5, H2 O'
_chemical_formula_sum 'C36 H51 N O6'
_chemical_formula_weight 593.78
_chemical_melting_point 399
_chemical_name_common 'synthetic steroid'
_chemical_name_systematic
;16-[3-Methoxy-4-(2-piperidin-1-ylethoxy)benzylidene]-17-oxoandrost-5-en-3\b-yl
acetate
 monohydrate
;
_space_group_IT_number 4
_symmetry_cell_setting monoclinic
_symmetry_space_group_name_Hall 'P 2yb'
_symmetry_space_group_name_H-M 'P 1 21 1'
_atom_sites_solution_hydrogens mixed
_atom_sites_solution_primary direct
_atom_sites_solution_secondary difmap
_audit_creation_method SHELXL-97
_cell_angle_alpha 90.00
_cell_angle_beta 97.7240(10)
_cell_angle_gamma 90.00
_cell_formula_units_Z 2
_cell_length_a 6.17260(10)
_cell_length_b 14.9068(2)
_cell_length_c 17.6465(3)
_cell_measurement_reflns_used 4884
_cell_measurement_temperature 160(2)
_cell_measurement_theta_max 30.0
_cell_measurement_theta_min 2.0
_cell_volume 1608.99(4)
_computing_cell_refinement 'DENZO--SMN (Otwinowski & Minor, 1997)'
_computing_data_collection 'COLLECT (Nonius, 2000)'
_computing_data_reduction 'DENZO--SMN and SCALEPACK (Otwinowski & Minor, 1997)'
_computing_molecular_graphics 'WinGX (Version 1.64.02; Farrugia, 1999)'
_computing_publication_material 'SHELXL97 and PLATON (Spek, 2002)'
_computing_structure_refinement 'SHELXL97 (Sheldrick, 1997)'
_computing_structure_solution 'SIR92 (Altomare et al., 1994)'
_diffrn_ambient_temperature 160(2)
_diffrn_detector_area_resol_mean 9
_diffrn_measured_fraction_theta_full 0.999
_diffrn_measured_fraction_theta_max 0.999
_diffrn_measurement_device_type 'Nonius KappaCCD'
_diffrn_measurement_method '\f and \w scans with \k offsets'
_diffrn_radiation_monochromator 'horizontally mounted graphite crystal'
_diffrn_radiation_source 'Nonius FR591 sealed tube generator'
_diffrn_radiation_type MoK\a
_diffrn_radiation_wavelength 0.71073
_diffrn_reflns_av_R_equivalents 0.062
_diffrn_reflns_av_sigmaI/netI 0.0491
_diffrn_reflns_limit_h_max 8
_diffrn_reflns_limit_h_min 0
_diffrn_reflns_limit_k_max 20
_diffrn_reflns_limit_k_min -20
_diffrn_reflns_limit_l_max 24
_diffrn_reflns_limit_l_min -24
_diffrn_reflns_number 42238
_diffrn_reflns_theta_full 30.03
_diffrn_reflns_theta_max 30.03
_diffrn_reflns_theta_min 2.70
_diffrn_standards_decay_% 0
_diffrn_standards_number 0
_exptl_absorpt_coefficient_mu 0.082
_exptl_crystal_colour colourless
_exptl_crystal_density_diffrn 1.226
_exptl_crystal_density_method 'not measured'
_exptl_crystal_description Tablet
_exptl_crystal_F_000 644
_exptl_crystal_size_max 0.25
_exptl_crystal_size_mid 0.25
_exptl_crystal_size_min 0.15
_refine_diff_density_max 0.237
_refine_diff_density_min -0.177
_refine_ls_extinction_coef 0.016(3)
_refine_ls_extinction_expression Fc^*^=kFc[1+0.001xFc^2^\l^3^/sin(2\q)]^-1/4^
_refine_ls_extinction_method SHELXL97
_refine_ls_goodness_of_fit_ref 1.032
_refine_ls_hydrogen_treatment mixed
_refine_ls_matrix_type full
_refine_ls_number_parameters 401
_refine_ls_number_reflns 4878
_refine_ls_number_restraints 1
_refine_ls_restrained_S_all 1.032
_refine_ls_R_factor_all 0.0627
_refine_ls_R_factor_gt 0.0419
_refine_ls_shift/su_max <0.001
_refine_ls_shift/su_mean 0.000
_refine_ls_structure_factor_coef Fsqd
_refine_ls_weighting_details 'calc w = 1/[\s^2^(Fo^2^)+(0.0606P)^2^+0.0106P] where P = (Fo^2^+2Fc^2^)/3'
_refine_ls_weighting_scheme calc
_refine_ls_wR_factor_gt 0.0958
_refine_ls_wR_factor_ref 0.1047
_reflns_number_gt 3793
_reflns_number_total 4878
_reflns_threshold_expression I>2\s(I)
_cod_data_source_file na1582.cif
_cod_data_source_block I
_cod_depositor_comments
;
The following automatic conversions were performed:

'_atom_sites_solution_hydrogens' value 'geom & difmap' was changed to
'mixed'.

Automatic conversion script
Id: cif_fix_values 6452 2018-10-05 10:23:21Z andrius 
;
_cod_original_sg_symbol_H-M 'P 21'
_cod_database_code 2013083
_cod_database_fobs_code 2013083

loop_
_symmetry_equiv_pos_as_xyz
'x, y, z'
'-x, y+1/2, -z'

loop_
_atom_site_label
_atom_site_fract_x
_atom_site_fract_y
_atom_site_fract_z
_atom_site_U_iso_or_equiv
_atom_site_adp_type
_atom_site_calc_flag
_atom_site_refinement_flags
_atom_site_occupancy
_atom_site_disorder_assembly
_atom_site_disorder_group
_atom_site_type_symbol
O17 0.3416(2) 0.55301(10) -0.00199(8) 0.0328(3) Uani d . 1 . . O
O23 1.2293(2) 0.21799(10) -0.09286(9) 0.0329(3) Uani d . 1 . . O
O28 1.3920(2) 0.30874(10) -0.19793(8) 0.0294(3) Uani d . 1 . . O
O37 0.1940(3) 0.04190(12) 0.44042(8) 0.0374(4) Uani d . 1 . . O
O38 -0.1043(3) -0.03766(14) 0.39813(10) 0.0537(5) Uani d . 1 . . O
N31 1.6421(3) 0.24250(12) -0.33543(9) 0.0259(4) Uani d . 1 . . N
C1 0.0745(3) 0.24554(16) 0.31322(12) 0.0320(5) Uani d . 1 . . C
H1A 0.0123 0.3047 0.3238 0.038 Uiso calc R 1 . . H
H1B -0.0222 0.2183 0.2700 0.038 Uiso calc R 1 . . H
C2 0.0736(4) 0.18556(17) 0.38408(12) 0.0344(5) Uani d . 1 . . C
H2A 0.1580 0.2148 0.4290 0.041 Uiso calc R 1 . . H
H2B -0.0784 0.1772 0.3949 0.041 Uiso calc R 1 . . H
C3 0.1737(4) 0.09540(16) 0.37048(12) 0.0325(5) Uani d . 1 . . C
H3 0.0815 0.0631 0.3282 0.039 Uiso calc R 1 . . H
C4 0.4041(3) 0.10637(15) 0.35139(12) 0.0303(5) Uani d . 1 . . C
H4A 0.4629 0.0469 0.3397 0.036 Uiso calc R 1 . . H
H4B 0.4985 0.1311 0.3963 0.036 Uiso calc R 1 . . H
C5 0.4103(3) 0.16825(14) 0.28354(11) 0.0255(4) Uani d . 1 . . C
C6 0.5053(3) 0.14215(14) 0.22381(12) 0.0291(4) Uani d . 1 . . C
H6 0.5616 0.0828 0.2245 0.035 Uiso calc R 1 . . H
C7 0.5303(3) 0.19890(14) 0.15585(12) 0.0285(4) Uani d . 1 . . C
H7A 0.4278 0.1777 0.1115 0.034 Uiso calc R 1 . . H
H7B 0.6808 0.1924 0.1430 0.034 Uiso calc R 1 . . H
C8 0.4855(3) 0.29752(13) 0.17028(10) 0.0218(4) Uani d . 1 . . C
H8 0.6125 0.3229 0.2048 0.026 Uiso calc R 1 . . H
C9 0.2777(3) 0.30771(14) 0.20928(10) 0.0223(4) Uani d . 1 . . C
H9 0.1588 0.2750 0.1763 0.027 Uiso calc R 1 . . H
C10 0.3041(3) 0.26008(13) 0.28861(11) 0.0234(4) Uani d . 1 . . C
C11 0.2008(3) 0.40607(15) 0.21296(12) 0.0274(4) Uani d . 1 . . C
H11A 0.0519 0.4063 0.2280 0.033 Uiso calc R 1 . . H
H11B 0.2984 0.4372 0.2538 0.033 Uiso calc R 1 . . H
C12 0.1962(3) 0.46024(14) 0.13827(11) 0.0254(4) Uani d . 1 . . C
H12A 0.0768 0.4380 0.0998 0.031 Uiso calc R 1 . . H
H12B 0.1682 0.5243 0.1482 0.031 Uiso calc R 1 . . H
C13 0.4150(3) 0.45051(13) 0.10766(10) 0.0214(4) Uani d . 1 . . C
C14 0.4561(3) 0.35054(13) 0.09595(10) 0.0215(4) Uani d . 1 . . C
H14 0.3202 0.3268 0.0653 0.026 Uiso calc R 1 . . H
C15 0.6347(3) 0.34502(13) 0.04372(11) 0.0228(4) Uani d . 1 . . C
H15A 0.7821 0.3450 0.0738 0.027 Uiso calc R 1 . . H
H15B 0.6177 0.2905 0.0115 0.027 Uiso calc R 1 . . H
C16 0.5971(3) 0.42947(14) -0.00463(10) 0.0230(4) Uani d . 1 . . C
C17 0.4330(3) 0.48700(14) 0.02766(11) 0.0240(4) Uani d . 1 . . C
C18 0.6004(3) 0.49816(14) 0.15987(11) 0.0263(4) Uani d . 1 . . C
H18A 0.6077 0.4747 0.2120 0.039 Uiso calc R 1 . . H
H18B 0.5715 0.5628 0.1600 0.039 Uiso calc R 1 . . H
H18C 0.7399 0.4872 0.1407 0.039 Uiso calc R 1 . . H
C19 0.4460(3) 0.31588(15) 0.35007(12) 0.0298(4) Uani d . 1 . . C
H19A 0.4813 0.2798 0.3965 0.045 Uiso calc R 1 . . H
H19B 0.3653 0.3696 0.3619 0.045 Uiso calc R 1 . . H
H19C 0.5814 0.3337 0.3309 0.045 Uiso calc R 1 . . H
C20 0.6988(3) 0.45957(14) -0.06290(10) 0.0240(4) Uani d . 1 . . C
H20 0.6452 0.5148 -0.0848 0.029 Uiso calc R 1 . . H
C21 0.8783(3) 0.42009(14) -0.09725(10) 0.0234(4) Uani d . 1 . . C
C22 0.9681(3) 0.33564(14) -0.07625(11) 0.0240(4) Uani d . 1 . . C
H22 0.9104 0.3021 -0.0378 0.029 Uiso calc R 1 . . H
C23 1.1383(3) 0.30006(14) -0.11007(11) 0.0244(4) Uani d . 1 . . C
C24 1.2245(3) 0.34927(14) -0.16744(10) 0.0242(4) Uani d . 1 . . C
C25 1.1363(3) 0.43208(14) -0.18900(11) 0.0255(4) Uani d . 1 . . C
H25 1.1924 0.4652 -0.2280 0.031 Uiso calc R 1 . . H
C26 0.9664(3) 0.46735(14) -0.15418(11) 0.0256(4) Uani d . 1 . . C
H26 0.9090 0.5247 -0.1694 0.031 Uiso calc R 1 . . H
C27 1.1221(4) 0.16307(15) -0.04338(12) 0.0335(5) Uani d . 1 . . C
H27A 1.1294 0.1919 0.0068 0.050 Uiso calc R 1 . . H
H27B 1.1942 0.1044 -0.0377 0.050 Uiso calc R 1 . . H
H27C 0.9687 0.1551 -0.0652 0.050 Uiso calc R 1 . . H
C29 1.4865(3) 0.35858(15) -0.25493(11) 0.0279(4) Uani d . 1 . . C
H29A 1.5285 0.4191 -0.2351 0.034 Uiso calc R 1 . . H
H29B 1.3775 0.3656 -0.3011 0.034 Uiso calc R 1 . . H
C30 1.6859(3) 0.31049(16) -0.27581(12) 0.0299(4) Uani d . 1 . . C
H30A 1.7867 0.3556 -0.2928 0.036 Uiso calc R 1 . . H
H30B 1.7622 0.2815 -0.2292 0.036 Uiso calc R 1 . . H
C32 1.5352(3) 0.16249(16) -0.30828(12) 0.0324(5) Uani d . 1 . . C
H32A 1.3989 0.1805 -0.2886 0.039 Uiso calc R 1 . . H
H32B 1.6331 0.1344 -0.2658 0.039 Uiso calc R 1 . . H
C33 1.4824(4) 0.09524(18) -0.37238(14) 0.0403(5) Uani d . 1 . . C
H33A 1.3734 0.1216 -0.4125 0.048 Uiso calc R 1 . . H
H33B 1.4166 0.0411 -0.3523 0.048 Uiso calc R 1 . . H
C34 1.6855(4) 0.06811(17) -0.40772(14) 0.0429(6) Uani d . 1 . . C
H34A 1.7847 0.0326 -0.3704 0.051 Uiso calc R 1 . . H
H34B 1.6425 0.0304 -0.4534 0.051 Uiso calc R 1 . . H
C35 1.8034(4) 0.15204(17) -0.43027(13) 0.0384(5) Uani d . 1 . . C
H35A 1.9436 0.1346 -0.4476 0.046 Uiso calc R 1 . . H
H35B 1.7127 0.1822 -0.4734 0.046 Uiso calc R 1 . . H
C36 1.8475(3) 0.21648(16) -0.36355(12) 0.0320(5) Uani d . 1 . . C
H36A 1.9461 0.1877 -0.3217 0.038 Uiso calc R 1 . . H
H36B 1.9213 0.2707 -0.3799 0.038 Uiso calc R 1 . . H
C38 0.0522(3) -0.02392(15) 0.44607(12) 0.0294(4) Uani d . 1 . . C
C39 0.1087(4) -0.07710(17) 0.51726(12) 0.0379(5) Uani d . 1 . . C
H39A -0.0048 -0.1223 0.5209 0.057 Uiso calc R 1 . . H
H39B 0.1184 -0.0371 0.5617 0.057 Uiso calc R 1 . . H
H39C 0.2496 -0.1070 0.5161 0.057 Uiso calc R 1 . . H
O1W 0.4014(4) 0.33450(18) 0.53911(10) 0.0666(7) Uani d . 1 . . O
H1W 0.476(7) 0.300(3) 0.582(2) 0.108(14) Uiso d . 1 . . H
H2W 0.302(8) 0.374(4) 0.569(3) 0.133(17) Uiso d . 1 . . H

loop_
_atom_site_aniso_label
_atom_site_aniso_U_11
_atom_site_aniso_U_22
_atom_site_aniso_U_33
_atom_site_aniso_U_12
_atom_site_aniso_U_13
_atom_site_aniso_U_23
O17 0.0354(8) 0.0297(9) 0.0344(8) 0.0091(7) 0.0082(6) 0.0082(7)
O23 0.0374(8) 0.0256(8) 0.0383(8) 0.0082(6) 0.0149(6) 0.0061(7)
O28 0.0309(7) 0.0305(8) 0.0294(7) 0.0034(6) 0.0136(5) 0.0004(6)
O37 0.0453(9) 0.0381(9) 0.0274(8) -0.0150(7) -0.0009(6) 0.0109(7)
O38 0.0557(10) 0.0598(12) 0.0418(10) -0.0296(9) -0.0078(8) 0.0173(9)
N31 0.0248(8) 0.0291(9) 0.0248(8) -0.0017(7) 0.0073(6) -0.0024(7)
C1 0.0264(10) 0.0376(13) 0.0334(11) 0.0010(9) 0.0096(8) 0.0103(10)
C2 0.0312(10) 0.0412(13) 0.0321(11) -0.0003(9) 0.0088(8) 0.0122(10)
C3 0.0395(11) 0.0337(12) 0.0231(10) -0.0097(10) 0.0002(8) 0.0083(9)
C4 0.0363(11) 0.0260(11) 0.0294(11) 0.0010(9) 0.0074(9) 0.0058(9)
C5 0.0253(9) 0.0230(10) 0.0283(10) -0.0004(8) 0.0037(7) 0.0038(8)
C6 0.0356(10) 0.0198(10) 0.0327(11) 0.0014(8) 0.0074(8) 0.0013(8)
C7 0.0353(11) 0.0237(11) 0.0276(10) 0.0017(8) 0.0087(8) 0.0003(8)
C8 0.0221(8) 0.0213(9) 0.0225(9) 0.0009(7) 0.0042(6) 0.0001(8)
C9 0.0207(8) 0.0231(10) 0.0237(9) -0.0003(7) 0.0050(7) 0.0013(8)
C10 0.0238(9) 0.0224(10) 0.0244(9) -0.0009(7) 0.0043(7) 0.0026(8)
C11 0.0262(9) 0.0276(11) 0.0302(10) 0.0032(8) 0.0103(7) 0.0035(9)
C12 0.0234(9) 0.0249(10) 0.0293(10) 0.0021(8) 0.0084(7) 0.0041(8)
C13 0.0208(8) 0.0215(10) 0.0224(9) 0.0000(7) 0.0054(7) 0.0007(7)
C14 0.0220(8) 0.0215(9) 0.0217(9) -0.0006(7) 0.0053(7) -0.0003(8)
C15 0.0248(9) 0.0208(10) 0.0235(9) 0.0007(8) 0.0053(7) -0.0008(8)
C16 0.0238(9) 0.0228(10) 0.0225(9) 0.0003(8) 0.0033(7) -0.0011(8)
C17 0.0218(9) 0.0246(10) 0.0263(9) -0.0017(8) 0.0054(7) 0.0015(8)
C18 0.0262(9) 0.0256(10) 0.0282(10) -0.0016(8) 0.0076(8) -0.0020(8)
C19 0.0354(10) 0.0280(11) 0.0261(10) -0.0020(9) 0.0040(8) -0.0013(8)
C20 0.0275(9) 0.0218(10) 0.0226(9) 0.0015(8) 0.0033(7) 0.0002(8)
C21 0.0261(9) 0.0222(10) 0.0224(9) -0.0005(8) 0.0048(7) -0.0019(8)
C22 0.0269(9) 0.0245(10) 0.0217(9) -0.0005(8) 0.0077(7) 0.0010(8)
C23 0.0260(9) 0.0237(10) 0.0234(9) 0.0023(8) 0.0038(7) 0.0008(8)
C24 0.0228(9) 0.0284(10) 0.0223(9) -0.0017(8) 0.0064(7) -0.0040(8)
C25 0.0269(9) 0.0246(10) 0.0258(9) -0.0034(8) 0.0065(7) 0.0016(8)
C26 0.0282(9) 0.0221(10) 0.0270(9) -0.0010(8) 0.0054(7) 0.0013(8)
C27 0.0435(12) 0.0242(11) 0.0349(11) 0.0060(9) 0.0130(9) 0.0050(9)
C29 0.0298(10) 0.0297(11) 0.0256(10) -0.0025(8) 0.0088(8) -0.0011(8)
C30 0.0246(9) 0.0358(12) 0.0301(10) -0.0019(9) 0.0069(7) -0.0057(9)
C32 0.0333(11) 0.0336(12) 0.0319(11) -0.0041(9) 0.0100(8) 0.0012(9)
C33 0.0442(13) 0.0350(13) 0.0430(13) -0.0067(10) 0.0103(10) -0.0061(11)
C34 0.0552(15) 0.0359(14) 0.0393(13) 0.0034(11) 0.0126(10) -0.0048(11)
C35 0.0453(13) 0.0391(13) 0.0334(12) 0.0069(10) 0.0151(10) -0.0012(10)
C36 0.0281(10) 0.0359(12) 0.0341(11) 0.0020(9) 0.0118(8) 0.0003(10)
C38 0.0330(10) 0.0266(11) 0.0293(10) -0.0037(9) 0.0069(8) 0.0010(8)
C39 0.0472(12) 0.0332(12) 0.0335(11) -0.0032(11) 0.0060(9) 0.0077(10)
O1W 0.0801(14) 0.0879(17) 0.0315(9) 0.0451(13) 0.0060(9) 0.0021(10)

loop_
_atom_type_symbol
_atom_type_description
_atom_type_scat_dispersion_real
_atom_type_scat_dispersion_imag
_atom_type_scat_source
C C 0.0033 0.0000 'International Tables Vol C Tables 4.2.6.8 and 6.1.1.4'
H H 0.0000 0.0000 'International Tables Vol C Tables 4.2.6.8 and 6.1.1.4'
N N 0.0061 0.0000 'International Tables Vol C Tables 4.2.6.8 and 6.1.1.4'
O O 0.0106 0.0000 'International Tables Vol C Tables 4.2.6.8 and 6.1.1.4'

loop_
_geom_angle_atom_site_label_1
_geom_angle_atom_site_label_2
_geom_angle_atom_site_label_3
_geom_angle
C23 O23 C27 116.17(16)
C24 O28 C29 116.52(16)
C38 O37 C3 118.97(16)
C30 N31 C32 112.03(16)
C30 N31 C36 109.94(15)
C32 N31 C36 109.83(17)
C2 C1 C10 114.32(17)
C2 C1 H1A 108.7
C10 C1 H1A 108.7
C2 C1 H1B 108.7
C10 C1 H1B 108.7
H1A C1 H1B 107.6
C3 C2 C1 109.97(17)
C3 C2 H2A 109.7
C1 C2 H2A 109.7
C3 C2 H2B 109.7
C1 C2 H2B 109.7
H2A C2 H2B 108.2
O37 C3 C2 109.98(17)
O37 C3 C4 105.69(16)
C2 C3 C4 110.83(18)
O37 C3 H3 110.1
C2 C3 H3 110.1
C4 C3 H3 110.1
C3 C4 C5 111.44(16)
C3 C4 H4A 109.3
C5 C4 H4A 109.3
C3 C4 H4B 109.3
C5 C4 H4B 109.3
H4A C4 H4B 108.0
C6 C5 C4 120.53(19)
C6 C5 C10 123.17(18)
C4 C5 C10 116.30(17)
C5 C6 C7 125.07(19)
C5 C6 H6 117.5
C7 C6 H6 117.5
C6 C7 C8 111.84(17)
C6 C7 H7A 109.2
C8 C7 H7A 109.2
C6 C7 H7B 109.2
C8 C7 H7B 109.2
H7A C7 H7B 107.9
C14 C8 C7 111.13(16)
C14 C8 C9 108.88(14)
C7 C8 C9 110.49(16)
C14 C8 H8 108.8
C7 C8 H8 108.8
C9 C8 H8 108.8
C8 C9 C11 112.99(16)
C8 C9 C10 111.27(14)
C11 C9 C10 112.97(15)
C8 C9 H9 106.3
C11 C9 H9 106.3
C10 C9 H9 106.3
C5 C10 C19 108.51(16)
C5 C10 C1 107.86(16)
C19 C10 C1 109.39(17)
C5 C10 C9 110.49(15)
C19 C10 C9 111.53(16)
C1 C10 C9 108.99(15)
C12 C11 C9 115.56(16)
C12 C11 H11A 108.4
C9 C11 H11A 108.4
C12 C11 H11B 108.4
C9 C11 H11B 108.4
H11A C11 H11B 107.5
C13 C12 C11 109.67(15)
C13 C12 H12A 109.7
C11 C12 H12A 109.7
C13 C12 H12B 109.7
C11 C12 H12B 109.7
H12A C12 H12B 108.2
C12 C13 C14 108.12(15)
C12 C13 C17 118.01(15)
C14 C13 C17 100.81(15)
C12 C13 C18 111.44(15)
C14 C13 C18 113.93(15)
C17 C13 C18 104.30(15)
C8 C14 C13 113.09(15)
C8 C14 C15 118.63(15)
C13 C14 C15 106.24(15)
C8 C14 H14 106.0
C13 C14 H14 106.0
C15 C14 H14 106.0
C16 C15 C14 103.03(15)
C16 C15 H15A 111.2
C14 C15 H15A 111.2
C16 C15 H15B 111.2
C14 C15 H15B 111.2
H15A C15 H15B 109.1
C20 C16 C17 120.45(18)
C20 C16 C15 130.56(18)
C17 C16 C15 108.70(15)
O17 C17 C16 126.70(18)
O17 C17 C13 126.66(18)
C16 C17 C13 106.51(15)
C13 C18 H18A 109.5
C13 C18 H18B 109.5
H18A C18 H18B 109.5
C13 C18 H18C 109.5
H18A C18 H18C 109.5
H18B C18 H18C 109.5
C10 C19 H19A 109.5
C10 C19 H19B 109.5
H19A C19 H19B 109.5
C10 C19 H19C 109.5
H19A C19 H19C 109.5
H19B C19 H19C 109.5
C16 C20 C21 129.76(19)
C16 C20 H20 115.1
C21 C20 H20 115.1
C26 C21 C22 117.65(18)
C26 C21 C20 119.16(18)
C22 C21 C20 123.20(18)
C23 C22 C21 121.73(18)
C23 C22 H22 119.1
C21 C22 H22 119.1
O23 C23 C22 124.24(18)
O23 C23 C24 116.25(17)
C22 C23 C24 119.50(18)
O28 C24 C25 125.23(18)
O28 C24 C23 115.50(18)
C25 C24 C23 119.27(17)
C24 C25 C26 120.65(18)
C24 C25 H25 119.7
C26 C25 H25 119.7
C25 C26 C21 121.19(19)
C25 C26 H26 119.4
C21 C26 H26 119.4
O23 C27 H27A 109.5
O23 C27 H27B 109.5
H27A C27 H27B 109.5
O23 C27 H27C 109.5
H27A C27 H27C 109.5
H27B C27 H27C 109.5
O28 C29 C30 110.24(18)
O28 C29 H29A 109.6
C30 C29 H29A 109.6
O28 C29 H29B 109.6
C30 C29 H29B 109.6
H29A C29 H29B 108.1
N31 C30 C29 115.28(16)
N31 C30 H30A 108.5
C29 C30 H30A 108.5
N31 C30 H30B 108.5
C29 C30 H30B 108.5
H30A C30 H30B 107.5
N31 C32 C33 110.72(18)
N31 C32 H32A 109.5
C33 C32 H32A 109.5
N31 C32 H32B 109.5
C33 C32 H32B 109.5
H32A C32 H32B 108.1
C32 C33 C34 111.97(19)
C32 C33 H33A 109.2
C34 C33 H33A 109.2
C32 C33 H33B 109.2
C34 C33 H33B 109.2
H33A C33 H33B 107.9
C35 C34 C33 109.6(2)
C35 C34 H34A 109.8
C33 C34 H34A 109.8
C35 C34 H34B 109.8
C33 C34 H34B 109.8
H34A C34 H34B 108.2
C36 C35 C34 111.04(18)
C36 C35 H35A 109.4
C34 C35 H35A 109.4
C36 C35 H35B 109.4
C34 C35 H35B 109.4
H35A C35 H35B 108.0
N31 C36 C35 110.83(17)
N31 C36 H36A 109.5
C35 C36 H36A 109.5
N31 C36 H36B 109.5
C35 C36 H36B 109.5
H36A C36 H36B 108.1
O38 C38 O37 122.95(19)
O38 C38 C39 125.0(2)
O37 C38 C39 112.05(18)
C38 C39 H39A 109.5
C38 C39 H39B 109.5
H39A C39 H39B 109.5
C38 C39 H39C 109.5
H39A C39 H39C 109.5
H39B C39 H39C 109.5
H1W O1W H2W 99(3)

loop_
_geom_bond_atom_site_label_1
_geom_bond_atom_site_label_2
_geom_bond_site_symmetry_2
_geom_bond_distance
_geom_bond_publ_flag
O17 C17 . 1.217(2) ?
O23 C23 . 1.363(3) ?
O23 C27 . 1.423(3) ?
O28 C24 . 1.368(2) ?
O28 C29 . 1.436(2) ?
O37 C38 . 1.328(3) ?
O37 C3 . 1.461(2) ?
O38 C38 . 1.213(3) ?
N31 C30 . 1.460(3) ?
N31 C32 . 1.474(3) ?
N31 C36 . 1.474(2) ?
C1 C2 . 1.538(3) ?
C1 C10 . 1.553(3) ?
C1 H1A . 0.9900 ?
C1 H1B . 0.9900 ?
C2 C3 . 1.512(3) ?
C2 H2A . 0.9900 ?
C2 H2B . 0.9900 ?
C3 C4 . 1.514(3) ?
C3 H3 . 1.0000 ?
C4 C5 . 1.516(3) ?
C4 H4A . 0.9900 ?
C4 H4B . 0.9900 ?
C5 C6 . 1.332(3) ?
C5 C10 . 1.525(3) ?
C6 C7 . 1.492(3) ?
C6 H6 . 0.9500 ?
C7 C8 . 1.524(3) ?
C7 H7A . 0.9900 ?
C7 H7B . 0.9900 ?
C8 C14 . 1.521(3) ?
C8 C9 . 1.543(2) ?
C8 H8 . 1.0000 ?
C9 C11 . 1.545(3) ?
C9 C10 . 1.559(3) ?
C9 H9 . 1.0000 ?
C10 C19 . 1.542(3) ?
C11 C12 . 1.543(3) ?
C11 H11A . 0.9900 ?
C11 H11B . 0.9900 ?
C12 C13 . 1.527(2) ?
C12 H12A . 0.9900 ?
C12 H12B . 0.9900 ?
C13 C14 . 1.530(3) ?
C13 C17 . 1.531(3) ?
C13 C18 . 1.543(3) ?
C14 C15 . 1.531(3) ?
C14 H14 . 1.0000 ?
C15 C16 . 1.521(3) ?
C15 H15A . 0.9900 ?
C15 H15B . 0.9900 ?
C16 C20 . 1.351(3) ?
C16 C17 . 1.497(3) ?
C18 H18A . 0.9800 ?
C18 H18B . 0.9800 ?
C18 H18C . 0.9800 ?
C19 H19A . 0.9800 ?
C19 H19B . 0.9800 ?
C19 H19C . 0.9800 ?
C20 C21 . 1.457(3) ?
C20 H20 . 0.9500 ?
C21 C26 . 1.396(3) ?
C21 C22 . 1.405(3) ?
C22 C23 . 1.382(3) ?
C22 H22 . 0.9500 ?
C23 C24 . 1.411(3) ?
C24 C25 . 1.382(3) ?
C25 C26 . 1.388(3) ?
C25 H25 . 0.9500 ?
C26 H26 . 0.9500 ?
C27 H27A . 0.9800 ?
C27 H27B . 0.9800 ?
C27 H27C . 0.9800 ?
C29 C30 . 1.512(3) ?
C29 H29A . 0.9900 ?
C29 H29B . 0.9900 ?
C30 H30A . 0.9900 ?
C30 H30B . 0.9900 ?
C32 C33 . 1.514(3) ?
C32 H32A . 0.9900 ?
C32 H32B . 0.9900 ?
C33 C34 . 1.528(3) ?
C33 H33A . 0.9900 ?
C33 H33B . 0.9900 ?
C34 C35 . 1.527(4) ?
C34 H34A . 0.9900 ?
C34 H34B . 0.9900 ?
C35 C36 . 1.516(3) ?
C35 H35A . 0.9900 ?
C35 H35B . 0.9900 ?
C36 H36A . 0.9900 ?
C36 H36B . 0.9900 ?
C38 C39 . 1.487(3) ?
C39 H39A . 0.9800 ?
C39 H39B . 0.9800 ?
C39 H39C . 0.9800 ?
O1W H1W . 0.97(5) ?
O1W H2W . 1.04(5) ?

loop_
_geom_hbond_atom_site_label_D
_geom_hbond_atom_site_label_H
_geom_hbond_atom_site_label_A
_geom_hbond_site_symmetry_A
_geom_hbond_distance_DH
_geom_hbond_distance_HA
_geom_hbond_distance_DA
_geom_hbond_angle_DHA
O1W H1W N31 1_456 0.97(5) 1.88(5) 2.847(3) 174(4)
O1W H2W O38 2_556 1.04(5) 1.94(5) 2.961(3) 167(4)

loop_
_geom_torsion_atom_site_label_1
_geom_torsion_atom_site_label_2
_geom_torsion_atom_site_label_3
_geom_torsion_atom_site_label_4
_geom_torsion
C10 C1 C2 C3 -56.8(2)
C38 O37 C3 C2 103.5(2)
C38 O37 C3 C4 -136.8(2)
C1 C2 C3 O37 174.05(16)
C1 C2 C3 C4 57.5(2)
O37 C3 C4 C5 -174.74(18)
C2 C3 C4 C5 -55.6(2)
C3 C4 C5 C6 -127.3(2)
C3 C4 C5 C10 53.0(2)
C4 C5 C6 C7 -176.92(19)
C10 C5 C6 C7 2.7(3)
C5 C6 C7 C8 14.0(3)
C6 C7 C8 C14 -165.99(16)
C6 C7 C8 C9 -45.0(2)
C14 C8 C9 C11 -47.8(2)
C7 C8 C9 C11 -170.13(17)
C14 C8 C9 C10 -176.14(16)
C7 C8 C9 C10 61.5(2)
C6 C5 C10 C19 -110.0(2)
C4 C5 C10 C19 69.6(2)
C6 C5 C10 C1 131.6(2)
C4 C5 C10 C1 -48.8(2)
C6 C5 C10 C9 12.6(3)
C4 C5 C10 C9 -167.80(16)
C2 C1 C10 C5 50.5(2)
C2 C1 C10 C19 -67.3(2)
C2 C1 C10 C9 170.48(18)
C8 C9 C10 C5 -43.7(2)
C11 C9 C10 C5 -172.04(15)
C8 C9 C10 C19 77.1(2)
C11 C9 C10 C19 -51.3(2)
C8 C9 C10 C1 -162.05(17)
C11 C9 C10 C1 69.6(2)
C8 C9 C11 C12 46.0(2)
C10 C9 C11 C12 173.43(15)
C9 C11 C12 C13 -50.4(2)
C11 C12 C13 C14 57.3(2)
C11 C12 C13 C17 170.73(17)
C11 C12 C13 C18 -68.6(2)
C7 C8 C14 C13 -178.91(16)
C9 C8 C14 C13 59.16(19)
C7 C8 C14 C15 -53.5(2)
C9 C8 C14 C15 -175.45(16)
C12 C13 C14 C8 -65.04(19)
C17 C13 C14 C8 170.53(14)
C18 C13 C14 C8 59.4(2)
C12 C13 C14 C15 163.14(14)
C17 C13 C14 C15 38.71(17)
C18 C13 C14 C15 -72.39(19)
C8 C14 C15 C16 -158.80(16)
C13 C14 C15 C16 -30.15(18)
C14 C15 C16 C20 -177.2(2)
C14 C15 C16 C17 9.26(19)
C20 C16 C17 O17 16.5(3)
C15 C16 C17 O17 -169.15(19)
C20 C16 C17 C13 -159.53(17)
C15 C16 C17 C13 14.81(19)
C12 C13 C17 O17 34.2(3)
C14 C13 C17 O17 151.60(19)
C18 C13 C17 O17 -90.1(2)
C12 C13 C17 C16 -149.76(17)
C14 C13 C17 C16 -32.36(18)
C18 C13 C17 C16 85.99(18)
C17 C16 C20 C21 172.55(17)
C15 C16 C20 C21 -0.4(3)
C16 C20 C21 C26 -175.67(19)
C16 C20 C21 C22 4.7(3)
C26 C21 C22 C23 0.3(3)
C20 C21 C22 C23 179.91(17)
C27 O23 C23 C22 7.6(3)
C27 O23 C23 C24 -171.17(17)
C21 C22 C23 O23 -178.90(17)
C21 C22 C23 C24 -0.2(3)
C29 O28 C24 C25 2.3(3)
C29 O28 C24 C23 -178.35(16)
O23 C23 C24 O28 -1.0(2)
C22 C23 C24 O28 -179.76(16)
O23 C23 C24 C25 178.46(16)
C22 C23 C24 C25 -0.3(3)
O28 C24 C25 C26 -179.84(17)
C23 C24 C25 C26 0.8(3)
C24 C25 C26 C21 -0.7(3)
C22 C21 C26 C25 0.2(3)
C20 C21 C26 C25 -179.46(16)
C24 O28 C29 C30 173.01(15)
C32 N31 C30 C29 -71.2(2)
C36 N31 C30 C29 166.39(18)
O28 C29 C30 N31 86.3(2)
C30 N31 C32 C33 177.31(18)
C36 N31 C32 C33 -60.2(2)
N31 C32 C33 C34 56.5(3)
C32 C33 C34 C35 -52.2(3)
C33 C34 C35 C36 52.6(3)
C30 N31 C36 C35 -175.00(18)
C32 N31 C36 C35 61.3(2)
C34 C35 C36 N31 -58.1(2)
C3 O37 C38 O38 -5.7(3)
C3 O37 C38 C39 174.4(2)
C19 C10 C13 C18 12.53(15)

loop_
_cod_related_entry_id
_cod_related_entry_database
_cod_related_entry_code
1 ChemSpider 21181691
